data_4062770
_publ_section_title
;
GOLD(III) PHENYLPHOSPHIDES AND -PHOSPHODIIDES
;
_journal_name_full Organometallics
_journal_paper_doi 10.1021/om049624u
_journal_year 2004
_chemical_formula_sum 'C54.25 H18.25 Au3 Cl0.75 F30 P3'
_chemical_formula_weight 1950.34
_space_group_IT_number 14
_symmetry_cell_setting monoclinic
_symmetry_space_group_name_Hall '-P 2yn'
_symmetry_space_group_name_H-M 'P 1 21/n 1'
_cell_angle_alpha 90.00
_cell_angle_beta 102.6827(5)
_cell_angle_gamma 90.00
_cell_formula_units_Z 4
_cell_length_a 14.3742(2)
_cell_length_b 21.4249(3)
_cell_length_c 19.2234(3)
_cell_measurement_temperature 173(2)
_cell_volume 5775.70(15)
_diffrn_ambient_temperature 173(2)
_exptl_crystal_density_diffrn 2.243
_cod_depositor_comments
;
The following automatic conversions were performed:
'_symmetry_cell_setting' value 'Monoclinic' changed to 'monoclinic'
according to '/home/saulius/struct/CIF-dictionaries/cif_core.dic'
dictionary named 'cif_core.dic' version 2.4.1 from 2010-06-29.

Automatic conversion script
Id: cif_fix_enum 1527 2010-12-29 10:47:43Z saulius 
;
_cod_original_sg_symbol_H-M 'P 21/n'
_cod_database_code 4062770

loop_
_symmetry_equiv_pos_as_xyz
'x, y, z'
'-x+1/2, y+1/2, -z+1/2'
'-x, -y, -z'
'x-1/2, -y-1/2, z-1/2'

loop_
_atom_site_label
_atom_site_type_symbol
_atom_site_fract_x
_atom_site_fract_y
_atom_site_fract_z
_atom_site_U_iso_or_equiv
_atom_site_adp_type
_atom_site_occupancy
_atom_site_symmetry_multiplicity
_atom_site_calc_flag
_atom_site_refinement_flags
_atom_site_disorder_assembly
_atom_site_disorder_group
Au1 Au 0.947675(16) 0.063653(12) 0.653008(15) 0.02357(8) Uani 1 1 d . . .
Au2 Au 0.703692(18) 0.167031(13) 0.640059(16) 0.02878(8) Uani 1 1 d . . .
Au3 Au 0.955803(18) 0.257542(13) 0.633516(17) 0.03031(8) Uani 1 1 d . . .
P1 P 0.79898(11) 0.10004(8) 0.58831(10) 0.0259(4) Uani 1 1 d . A .
H1 H 0.7596 0.0615 0.5756 0.031 Uiso 1 1 calc R . .
P2 P 0.83410(14) 0.23039(9) 0.69199(12) 0.0356(5) Uani 1 1 d . A .
H2 H 0.8050 0.2711 0.7013 0.043 Uiso 1 1 calc R . .
P3 P 1.02740(14) 0.15758(10) 0.63663(14) 0.0208(4) Uiso 0.80 1 d P A 1
H3 H 1.0371 0.1530 0.5869 0.025 Uiso 0.80 1 calc PR A 1
P3 P 1.0263(8) 0.1631(5) 0.6744(7) 0.039(2) Uiso 0.20 1 d P A 2
H3A H 1.0217 0.1677 0.7254 0.047 Uiso 0.20 1 calc PR A 2
C1 C 1.0750(4) 0.0234(3) 0.7056(3) 0.0276(14) Uani 1 1 d DU A .
C2 C 1.1462(4) 0.0115(3) 0.6697(4) 0.0306(15) Uani 1 1 d DU . .
C3 C 1.2329(5) -0.0140(3) 0.7025(4) 0.0408(18) Uani 1 1 d DU A .
C4 C 1.2492(5) -0.0280(4) 0.7750(4) 0.0398(17) Uani 1 1 d DU . .
C5 C 1.1790(5) -0.0168(4) 0.8119(4) 0.0396(18) Uani 1 1 d DU A .
C6 C 1.0935(5) 0.0090(3) 0.7776(4) 0.0339(16) Uani 1 1 d DU . .
F1 F 1.1325(3) 0.0254(2) 0.6003(2) 0.0457(11) Uani 1 1 d DU A .
F2 F 1.3011(3) -0.0245(3) 0.6674(3) 0.0599(14) Uani 1 1 d DU . .
F3 F 1.3327(3) -0.0534(3) 0.8084(3) 0.0643(16) Uani 1 1 d DU A .
F4 F 1.1950(4) -0.0300(3) 0.8813(3) 0.0632(15) Uani 1 1 d DU . .
F5 F 1.0282(3) 0.0201(2) 0.8156(3) 0.0507(13) Uani 1 1 d DU A .
C11 C 0.8844(4) -0.0228(3) 0.6547(3) 0.0256(14) Uani 1 1 d DU A .
C12 C 0.8864(4) -0.0650(3) 0.6012(4) 0.0292(15) Uani 1 1 d DU . .
C13 C 0.8433(4) -0.1233(3) 0.5977(4) 0.0340(16) Uani 1 1 d DU A .
C14 C 0.7969(5) -0.1397(4) 0.6501(4) 0.0385(17) Uani 1 1 d DU . .
C15 C 0.7922(5) -0.0990(3) 0.7040(4) 0.0354(16) Uani 1 1 d DU A .
C16 C 0.8362(5) -0.0409(3) 0.7049(4) 0.0306(15) Uani 1 1 d DU . .
F6 F 0.9297(3) -0.0490(2) 0.5479(2) 0.0430(11) Uani 1 1 d DU A .
F7 F 0.8480(4) -0.1619(2) 0.5437(3) 0.0546(13) Uani 1 1 d DU . .
F8 F 0.7536(3) -0.1957(2) 0.6472(3) 0.0600(15) Uani 1 1 d DU A .
F9 F 0.7453(3) -0.1149(2) 0.7543(3) 0.0531(13) Uani 1 1 d DU . .
F10 F 0.8304(3) -0.0035(2) 0.7606(2) 0.0422(11) Uani 1 1 d DU A .
C21 C 0.5868(4) 0.1100(4) 0.6013(4) 0.0375(17) Uani 1 1 d DU A .
C22 C 0.5844(5) 0.0503(4) 0.6281(4) 0.0421(18) Uani 1 1 d DU . .
C23 C 0.5082(6) 0.0108(5) 0.6056(6) 0.075(3) Uani 1 1 d DU A .
C24 C 0.4322(7) 0.0314(5) 0.5565(5) 0.096(3) Uani 1 1 d DU . .
C25 C 0.4316(6) 0.0893(7) 0.5278(6) 0.097(3) Uani 1 1 d DU A .
C26 C 0.5081(5) 0.1292(5) 0.5517(5) 0.065(3) Uani 1 1 d DU . .
F11 F 0.6588(3) 0.0290(2) 0.6768(3) 0.0568(14) Uani 1 1 d DU A .
F12 F 0.5099(5) -0.0470(3) 0.6308(4) 0.113(3) Uani 1 1 d DU . .
F13 F 0.3581(5) -0.0075(5) 0.5325(4) 0.161(4) Uani 1 1 d DU A .
F14 F 0.3571(4) 0.1094(6) 0.4788(4) 0.179(5) Uani 1 1 d DU . .
F15 F 0.5060(4) 0.1862(4) 0.5237(4) 0.099(2) Uani 1 1 d DU A .
C31 C 0.6171(4) 0.2300(3) 0.6768(4) 0.0344(17) Uani 1 1 d DU A .
C32 C 0.5798(4) 0.2208(3) 0.7363(4) 0.0348(16) Uani 1 1 d DU . .
C33 C 0.5280(4) 0.2657(4) 0.7622(4) 0.0391(17) Uani 1 1 d DU A .
C34 C 0.5108(5) 0.3215(3) 0.7276(4) 0.0395(17) Uani 1 1 d DU . .
C35 C 0.5451(6) 0.3327(3) 0.6678(5) 0.046(2) Uani 1 1 d DU A .
C36 C 0.5977(5) 0.2873(4) 0.6437(4) 0.0425(19) Uani 1 1 d DU . .
F16 F 0.5948(3) 0.1654(2) 0.7703(3) 0.0470(12) Uani 1 1 d DU A .
F17 F 0.4954(4) 0.2547(3) 0.8213(3) 0.0591(14) Uani 1 1 d DU . .
F18 F 0.4639(3) 0.3665(2) 0.7542(3) 0.0538(14) Uani 1 1 d DU A .
F19 F 0.5293(4) 0.3880(2) 0.6350(3) 0.0696(16) Uani 1 1 d DU . .
F20 F 0.6325(4) 0.2999(3) 0.5850(3) 0.0675(17) Uani 1 1 d DU A .
C41 C 0.9003(6) 0.3461(4) 0.6232(5) 0.069(2) Uani 1 1 d DU A .
C42 C 0.8274(8) 0.3615(6) 0.5694(8) 0.103(3) Uani 1 1 d DU . .
C43 C 0.7855(10) 0.4227(7) 0.5623(10) 0.157(4) Uani 1 1 d DU A .
C44 C 0.8226(10) 0.4651(6) 0.6138(8) 0.170(4) Uani 1 1 d DU . .
C45 C 0.8985(13) 0.4536(5) 0.6680(9) 0.147(4) Uani 1 1 d DU A .
C46 C 0.9339(10) 0.3925(4) 0.6723(8) 0.095(3) Uani 1 1 d DU . .
F21 F 0.7913(5) 0.3198(4) 0.5177(5) 0.115(3) Uani 1 1 d DU A .
F22 F 0.7120(7) 0.4343(5) 0.5070(8) 0.227(6) Uani 1 1 d DU . .
F23 F 0.7869(9) 0.5244(4) 0.6086(8) 0.271(7) Uani 1 1 d DU A .
F24 F 0.9374(10) 0.4972(3) 0.7166(6) 0.205(5) Uani 1 1 d DU . .
F25 F 1.0054(6) 0.3796(3) 0.7287(5) 0.106(2) Uani 1 1 d DU A .
C51 C 1.0680(4) 0.2871(3) 0.5905(4) 0.0296(15) Uani 1 1 d DU A .
C52 C 1.0650(5) 0.2899(3) 0.5183(4) 0.0404(18) Uani 1 1 d DU . .
C53 C 1.1411(6) 0.3070(4) 0.4912(5) 0.053(2) Uani 1 1 d DU A .
C54 C 1.2244(6) 0.3222(4) 0.5382(5) 0.055(2) Uani 1 1 d DU . .
C55 C 1.2313(5) 0.3214(4) 0.6100(5) 0.048(2) Uani 1 1 d DU A .
C56 C 1.1536(5) 0.3037(3) 0.6344(4) 0.0351(16) Uani 1 1 d DU . .
F26 F 0.9834(3) 0.2734(3) 0.4723(3) 0.0604(14) Uani 1 1 d DU A .
F27 F 1.1367(5) 0.3084(3) 0.4214(3) 0.087(2) Uani 1 1 d DU . .
F28 F 1.3018(4) 0.3393(3) 0.5117(4) 0.093(2) Uani 1 1 d DU A .
F29 F 1.3136(3) 0.3361(3) 0.6548(4) 0.0738(18) Uani 1 1 d DU . .
F30 F 1.1627(4) 0.3028(2) 0.7057(3) 0.0530(12) Uani 1 1 d DU A .
C61 C 0.8066(4) 0.1343(3) 0.5032(4) 0.0334(16) Uani 1 1 d DU . .
C62 C 0.8745(5) 0.1137(4) 0.4677(4) 0.0389(18) Uani 1 1 d DU A .
H62 H 0.9196 0.0831 0.4891 0.047 Uiso 1 1 calc R . .
C63 C 0.8770(5) 0.1374(4) 0.4009(4) 0.046(2) Uani 1 1 d DU . .
H63 H 0.9251 0.1240 0.3774 0.055 Uiso 1 1 calc R A .
C64 C 0.8112(5) 0.1795(4) 0.3693(5) 0.048(2) Uani 1 1 d DU A .
H64 H 0.8125 0.1952 0.3232 0.057 Uiso 1 1 calc R . .
C65 C 0.7436(7) 0.1993(6) 0.4032(6) 0.088(4) Uani 1 1 d DU . .
H65 H 0.6973 0.2288 0.3808 0.106 Uiso 1 1 calc R A .
C66 C 0.7413(7) 0.1769(6) 0.4707(5) 0.077(4) Uani 1 1 d DU A .
H66 H 0.6938 0.1914 0.4942 0.093 Uiso 1 1 calc R . .
C71 C 0.8875(5) 0.2000(3) 0.7800(4) 0.0366(17) Uani 1 1 d DU . .
C72 C 0.8609(5) 0.1434(4) 0.8035(4) 0.045(2) Uani 1 1 d DU A .
H72 H 0.8136 0.1189 0.7732 0.054 Uiso 1 1 calc R . .
C73 C 0.9035(6) 0.1217(5) 0.8718(5) 0.058(2) Uani 1 1 d DU . .
H73 H 0.8843 0.0828 0.8879 0.070 Uiso 1 1 calc R A .
C74 C 0.9711(7) 0.1556(5) 0.9148(6) 0.068(3) Uani 1 1 d DU A .
H74 H 1.0002 0.1400 0.9606 0.081 Uiso 1 1 calc R . .
C75 C 0.9984(7) 0.2115(6) 0.8938(5) 0.075(3) Uani 1 1 d DU . .
H75 H 1.0452 0.2352 0.9255 0.090 Uiso 1 1 calc R A .
C76 C 0.9582(7) 0.2351(5) 0.8255(5) 0.062(3) Uani 1 1 d DU A .
H76 H 0.9785 0.2740 0.8105 0.075 Uiso 1 1 calc R . .
C81 C 1.1487(5) 0.1592(3) 0.6892(5) 0.0413(19) Uani 1 1 d DU . .
C82 C 1.1667(7) 0.1568(3) 0.7625(6) 0.060(2) Uani 1 1 d DU A .
H82 H 1.1150 0.1572 0.7859 0.072 Uiso 1 1 calc R . .
C83 C 1.2589(8) 0.1539(5) 0.8026(7) 0.086(3) Uani 1 1 d DU . .
H83 H 1.2711 0.1532 0.8532 0.103 Uiso 1 1 calc R A .
C84 C 1.3325(8) 0.1521(5) 0.7677(7) 0.093(4) Uani 1 1 d DU A .
H84 H 1.3958 0.1480 0.7951 0.111 Uiso 1 1 calc R . .
C85 C 1.3187(6) 0.1559(5) 0.6956(8) 0.084(4) Uani 1 1 d DU . .
H85 H 1.3712 0.1564 0.6730 0.100 Uiso 1 1 calc R A .
C86 C 1.2243(6) 0.1589(4) 0.6556(6) 0.066(3) Uani 1 1 d DU A .
H86 H 1.2125 0.1608 0.6050 0.079 Uiso 1 1 calc R . .
C90 C 1.5061(14) 0.0086(8) 0.9622(14) 0.27(6) Uiso 0.25 1 d PD . .
H90 H 1.5373 -0.0103 0.9256 0.323 Uiso 0.25 1 calc PR . .
Cl1 Cl 1.4411(15) -0.0455(7) 0.9846(14) 0.098(7) Uani 0.25 1 d PD . .
Cl2 Cl 1.4439(11) 0.0661(5) 0.9238(8) 0.120(7) Uani 0.26 1 d PD . .
Cl3 Cl 1.5913(11) 0.0312(9) 1.0261(11) 0.076(5) Uani 0.25 1 d PD . .

loop_
_atom_site_aniso_label
_atom_site_aniso_U_11
_atom_site_aniso_U_22
_atom_site_aniso_U_33
_atom_site_aniso_U_23
_atom_site_aniso_U_13
_atom_site_aniso_U_12
Au1 0.01934(12) 0.02180(13) 0.02913(16) 0.00062(11) 0.00435(10) 0.00036(10)
Au2 0.02360(13) 0.03178(16) 0.03282(17) 0.00242(13) 0.01023(11) 0.00527(11)
Au3 0.02842(14) 0.02302(14) 0.04199(19) 0.00054(13) 0.01316(12) 0.00041(11)
P1 0.0190(8) 0.0263(9) 0.0318(11) -0.0009(8) 0.0044(7) 0.0003(7)
P2 0.0365(10) 0.0260(10) 0.0492(14) -0.0017(9) 0.0199(10) 0.0003(8)
C1 0.023(3) 0.023(4) 0.035(4) -0.001(3) 0.002(3) 0.003(3)
C2 0.028(3) 0.029(4) 0.034(4) -0.001(3) 0.006(3) 0.005(3)
C3 0.028(3) 0.041(5) 0.056(5) 0.005(4) 0.014(3) 0.008(3)
C4 0.028(3) 0.035(4) 0.051(4) -0.005(4) -0.003(3) 0.006(3)
C5 0.037(4) 0.036(4) 0.042(4) 0.011(4) 0.001(3) 0.006(3)
C6 0.034(3) 0.030(4) 0.036(4) -0.004(3) 0.006(3) -0.003(3)
F1 0.045(2) 0.056(3) 0.038(3) 0.003(2) 0.013(2) 0.014(2)
F2 0.036(2) 0.078(4) 0.069(4) 0.004(3) 0.020(2) 0.025(2)
F3 0.039(2) 0.069(4) 0.078(4) 0.016(3) -0.002(3) 0.027(2)
F4 0.061(3) 0.077(4) 0.047(3) 0.017(3) 0.002(3) 0.019(3)
F5 0.042(2) 0.073(3) 0.042(3) 0.015(3) 0.019(2) 0.010(2)
C11 0.015(3) 0.021(3) 0.037(4) 0.002(3) -0.001(3) 0.000(3)
C12 0.026(3) 0.026(3) 0.034(4) 0.003(3) 0.003(3) 0.006(3)
C13 0.029(3) 0.029(4) 0.038(4) -0.003(3) -0.007(3) 0.004(3)
C14 0.030(4) 0.027(4) 0.055(5) 0.007(3) 0.000(3) -0.005(3)
C15 0.027(3) 0.034(4) 0.045(5) 0.014(3) 0.006(3) -0.003(3)
C16 0.028(3) 0.024(3) 0.039(4) 0.002(3) 0.005(3) 0.001(3)
F6 0.046(2) 0.045(3) 0.040(3) 0.000(2) 0.016(2) 0.001(2)
F7 0.067(3) 0.033(3) 0.062(4) -0.018(2) 0.009(3) -0.004(2)
F8 0.053(3) 0.030(2) 0.092(4) 0.010(3) 0.005(3) -0.014(2)
F9 0.051(3) 0.047(3) 0.068(4) 0.012(3) 0.028(3) -0.010(2)
F10 0.044(2) 0.046(3) 0.042(3) -0.007(2) 0.021(2) -0.009(2)
C21 0.018(3) 0.064(5) 0.030(4) -0.007(4) 0.004(3) 0.004(3)
C22 0.037(4) 0.053(5) 0.039(5) -0.016(4) 0.014(3) -0.014(3)
C23 0.058(5) 0.097(7) 0.079(8) -0.035(6) 0.034(4) -0.039(5)
C24 0.058(5) 0.191(9) 0.044(7) -0.060(6) 0.019(4) -0.070(6)
C25 0.029(4) 0.222(10) 0.036(6) -0.008(7) -0.006(4) -0.018(6)
C26 0.028(4) 0.129(8) 0.036(5) 0.013(5) 0.004(3) 0.010(4)
F11 0.046(3) 0.050(3) 0.076(4) 0.019(3) 0.018(2) -0.002(2)
F12 0.134(6) 0.094(5) 0.135(7) -0.046(4) 0.079(5) -0.080(4)
F13 0.095(5) 0.308(11) 0.090(6) -0.093(7) 0.039(4) -0.134(7)
F14 0.041(3) 0.396(15) 0.080(6) 0.029(8) -0.030(3) -0.016(6)
F15 0.058(3) 0.162(6) 0.071(5) 0.053(5) 0.002(3) 0.046(4)
C31 0.025(3) 0.033(4) 0.045(5) 0.004(3) 0.009(3) 0.006(3)
C32 0.024(3) 0.035(4) 0.044(5) -0.005(3) 0.006(3) 0.000(3)
C33 0.024(3) 0.050(4) 0.043(5) -0.012(4) 0.005(3) 0.001(3)
C34 0.025(3) 0.041(4) 0.049(5) -0.016(3) 0.001(3) 0.004(3)
C35 0.039(4) 0.034(4) 0.068(6) 0.006(4) 0.018(4) 0.012(3)
C36 0.031(4) 0.048(5) 0.051(5) 0.007(4) 0.015(4) 0.014(4)
F16 0.052(3) 0.045(3) 0.050(3) 0.008(2) 0.024(2) 0.008(2)
F17 0.060(3) 0.078(4) 0.046(3) -0.007(3) 0.026(3) 0.016(3)
F18 0.038(2) 0.054(3) 0.066(4) -0.029(3) 0.004(2) 0.016(2)
F19 0.075(4) 0.044(3) 0.094(5) 0.016(3) 0.027(3) 0.025(3)
F20 0.081(4) 0.059(3) 0.078(4) 0.027(3) 0.052(3) 0.029(3)
C41 0.070(6) 0.035(5) 0.125(8) 0.025(4) 0.068(5) 0.026(4)
C42 0.071(7) 0.086(7) 0.172(12) 0.078(6) 0.071(6) 0.036(6)
C43 0.125(11) 0.118(8) 0.268(17) 0.124(7) 0.129(8) 0.083(9)
C44 0.200(14) 0.072(7) 0.310(17) 0.099(7) 0.212(8) 0.090(8)
C45 0.249(15) 0.039(6) 0.219(14) 0.018(6) 0.195(8) 0.033(7)
C46 0.132(10) 0.025(4) 0.164(11) 0.004(6) 0.111(6) 0.013(5)
F21 0.052(4) 0.141(6) 0.147(7) 0.089(5) 0.009(4) 0.023(4)
F22 0.129(7) 0.223(11) 0.357(14) 0.222(10) 0.117(7) 0.120(7)
F23 0.363(14) 0.084(5) 0.483(19) 0.150(8) 0.347(14) 0.145(8)
F24 0.413(15) 0.036(4) 0.249(10) -0.015(5) 0.250(10) 0.015(6)
F25 0.171(7) 0.047(4) 0.128(7) -0.033(4) 0.093(5) -0.027(4)
C51 0.029(3) 0.021(4) 0.040(4) 0.003(3) 0.011(3) 0.000(3)
C52 0.042(4) 0.034(4) 0.045(4) -0.006(4) 0.010(3) -0.011(3)
C53 0.059(5) 0.056(6) 0.051(5) -0.008(5) 0.024(4) -0.021(5)
C54 0.041(4) 0.051(5) 0.083(5) -0.009(5) 0.031(4) -0.019(4)
C55 0.030(4) 0.038(4) 0.073(5) -0.006(5) 0.003(4) -0.012(3)
C56 0.034(3) 0.025(4) 0.044(4) -0.006(4) 0.003(3) -0.003(3)
F26 0.055(3) 0.074(4) 0.048(3) -0.004(3) 0.002(2) -0.027(3)
F27 0.108(5) 0.107(5) 0.060(4) -0.013(4) 0.047(4) -0.049(4)
F28 0.063(4) 0.100(5) 0.136(6) -0.022(4) 0.067(4) -0.034(3)
F29 0.028(2) 0.075(4) 0.106(5) -0.007(3) -0.013(3) -0.017(2)
F30 0.066(3) 0.048(3) 0.040(3) -0.003(2) 0.001(2) -0.006(2)
C61 0.030(3) 0.037(4) 0.032(4) -0.002(3) 0.005(3) -0.001(3)
C62 0.036(4) 0.043(5) 0.041(5) 0.008(4) 0.017(4) 0.001(3)
C63 0.044(4) 0.056(5) 0.045(5) 0.009(4) 0.023(4) 0.011(4)
C64 0.035(4) 0.072(6) 0.036(5) 0.015(4) 0.008(4) 0.002(4)
C65 0.058(6) 0.142(11) 0.072(8) 0.056(8) 0.032(6) 0.057(7)
C66 0.053(5) 0.125(10) 0.063(7) 0.038(7) 0.033(5) 0.052(6)
C71 0.039(4) 0.039(4) 0.035(4) -0.007(3) 0.015(3) -0.004(3)
C72 0.046(5) 0.046(5) 0.043(5) -0.005(4) 0.009(4) -0.012(4)
C73 0.074(6) 0.060(6) 0.037(5) -0.002(4) 0.005(4) -0.005(5)
C74 0.060(6) 0.098(8) 0.041(6) -0.002(5) 0.003(4) -0.011(5)
C75 0.067(6) 0.118(9) 0.040(5) -0.022(6) 0.011(4) -0.041(6)
C76 0.067(6) 0.063(6) 0.058(6) -0.016(5) 0.015(5) -0.036(5)
C81 0.030(3) 0.018(4) 0.071(5) -0.004(4) 0.002(4) -0.006(3)
C82 0.065(5) 0.037(5) 0.066(6) 0.003(5) -0.010(5) -0.005(4)
C83 0.078(7) 0.074(8) 0.087(8) 0.009(7) -0.020(5) 0.000(6)
C84 0.052(5) 0.068(8) 0.145(10) 0.007(9) -0.008(6) 0.002(6)
C85 0.032(4) 0.068(7) 0.144(9) 0.012(8) 0.004(6) -0.010(5)
C86 0.045(5) 0.048(6) 0.103(8) 0.004(6) 0.017(5) -0.003(4)
Cl1 0.133(19) 0.021(6) 0.129(16) -0.016(7) 0.004(14) -0.010(10)
Cl2 0.159(13) 0.042(6) 0.109(11) 0.017(6) -0.078(10) -0.003(7)
Cl3 0.074(9) 0.063(12) 0.074(10) -0.038(8) -0.021(7) 0.000(8)

loop_
_geom_bond_atom_site_label_1
_geom_bond_atom_site_label_2
_geom_bond_distance
_geom_bond_site_symmetry_2
_geom_bond_publ_flag
Au1 C11 2.066(6) . ?
Au1 C1 2.075(6) . ?
Au1 P1 2.3570(17) . ?
Au1 P3 2.371(2) . ?
Au1 P3 2.404(11) . ?
Au2 C31 2.063(7) . ?
Au2 C21 2.078(7) . ?
Au2 P1 2.3504(18) . ?
Au2 P2 2.352(2) . ?
Au3 C41 2.052(8) . ?
Au3 C51 2.066(7) . ?
Au3 P3 2.322(11) . ?
Au3 P2 2.3507(19) . ?
Au3 P3 2.371(2) . ?
P1 C61 1.818(8) . ?
P2 C71 1.818(9) . ?
P3 C81 1.813(8) . ?
P3 C81 1.722(13) . ?
C1 C2 1.379(8) . ?
C1 C6 1.385(9) . ?
C2 F1 1.337(8) . ?
C2 C3 1.380(9) . ?
C3 F2 1.326(8) . ?
C3 C4 1.393(9) . ?
C4 F3 1.346(8) . ?
C4 C5 1.377(9) . ?
C5 F4 1.333(8) . ?
C5 C6 1.376(9) . ?
C6 F5 1.331(8) . ?
C11 C16 1.365(8) . ?
C11 C12 1.374(9) . ?
C12 F6 1.353(8) . ?
C12 C13 1.389(9) . ?
C13 F7 1.340(8) . ?
C13 C14 1.372(9) . ?
C14 F8 1.348(9) . ?
C14 C15 1.367(9) . ?
C15 F9 1.339(8) . ?
C15 C16 1.393(9) . ?
C16 F10 1.355(8) . ?
C21 C26 1.372(9) . ?
C21 C22 1.384(10) . ?
C22 F11 1.337(9) . ?
C22 C23 1.377(10) . ?
C23 F12 1.327(12) . ?
C23 C24 1.351(12) . ?
C24 F13 1.351(11) . ?
C24 C25 1.357(13) . ?
C25 F14 1.332(11) . ?
C25 C26 1.389(12) . ?
C26 F15 1.333(11) . ?
C31 C32 1.380(9) . ?
C31 C36 1.382(9) . ?
C32 F16 1.350(8) . ?
C32 C33 1.374(9) . ?
C33 F17 1.341(9) . ?
C33 C34 1.364(9) . ?
C34 F18 1.342(8) . ?
C34 C35 1.369(10) . ?
C35 F19 1.338(8) . ?
C35 C36 1.373(9) . ?
C36 F20 1.357(8) . ?
C41 C42 1.341(13) . ?
C41 C46 1.383(13) . ?
C42 F21 1.352(14) . ?
C42 C43 1.439(14) . ?
C43 F22 1.346(17) . ?
C43 C44 1.364(18) . ?
C44 C45 1.354(18) . ?
C44 F23 1.365(14) . ?
C45 F24 1.353(17) . ?
C45 C46 1.400(13) . ?
C46 F25 1.350(14) . ?
C51 C56 1.378(9) . ?
C51 C52 1.381(9) . ?
C52 F26 1.351(8) . ?
C52 C53 1.360(10) . ?
C53 F27 1.331(9) . ?
C53 C54 1.371(10) . ?
C54 C55 1.361(10) . ?
C54 F28 1.371(9) . ?
C55 F29 1.340(8) . ?
C55 C56 1.357(10) . ?
C56 F30 1.347(8) . ?
C61 C66 1.358(10) . ?
C61 C62 1.381(9) . ?
C62 C63 1.389(10) . ?
C63 C64 1.351(10) . ?
C64 C65 1.353(10) . ?
C65 C66 1.391(12) . ?
C71 C72 1.377(10) . ?
C71 C76 1.405(10) . ?
C72 C73 1.402(11) . ?
C73 C74 1.343(11) . ?
C74 C75 1.350(12) . ?
C75 C76 1.407(12) . ?
C81 C82 1.377(11) . ?
C81 C86 1.381(11) . ?
C82 C83 1.380(12) . ?
C83 C84 1.372(13) . ?
C84 C85 1.359(14) . ?
C85 C86 1.408(12) . ?
C90 Cl1 1.605(10) . ?
C90 Cl2 1.606(10) . ?
C90 Cl3 1.607(10) . ?
